data_4029276
loop_
_publ_author_name
'Such\'y, Mojm\'ir'
'Hudson, Robert H E'

_publ_section_title
;
 Pyrimidine-Fused Heterocyclic Frameworks Based on an N4-Arylcytosine
 Scaffold: Synthesis, Characterization, and PNA Oligomerization of the
 Fluorescent Cytosine Analogue 5,6-BenzopC.
;
_journal_issue 8
_journal_name_full 'The Journal of organic chemistry'
_journal_page_first 3336
_journal_page_last 3347
_journal_paper_doi 10.1021/jo402873e
_journal_volume 79
_journal_year 2014
_chemical_formula_sum 'C20 H25 B Br N3 O8'
_chemical_formula_weight 526.15
_chemical_name_systematic
;
 ?
;
_space_group_crystal_system triclinic
_space_group_IT_number 2
_space_group_name_Hall '-P 1'
_space_group_name_H-M_alt 'P -1'
_symmetry_space_group_name_Hall '-P 1'
_symmetry_space_group_name_H-M 'P -1'
_atom_sites_solution_hydrogens geom
_atom_sites_solution_primary direct
_atom_sites_solution_secondary difmap
_audit_creation_method SHELXL-2013
_cell_angle_alpha 97.135(6)
_cell_angle_beta 110.846(10)
_cell_angle_gamma 102.196(9)
_cell_formula_units_Z 2
_cell_length_a 9.780(3)
_cell_length_b 10.383(3)
_cell_length_c 13.081(4)
_cell_measurement_reflns_used 9879
_cell_measurement_temperature 110
_cell_measurement_theta_max 28.64
_cell_measurement_theta_min 2.27
_cell_volume 1184.1(6)
_computing_cell_refinement SAINT
_computing_data_collection Apex2
_computing_data_reduction SAINT
_computing_molecular_graphics NRCVAX
_computing_publication_material cif2tables.py
_computing_structure_refinement SHELXL-2013
_computing_structure_solution SIR92
_diffrn_ambient_temperature 110
_diffrn_measured_fraction_theta_full 0.975
_diffrn_measured_fraction_theta_max 0.937
_diffrn_measurement_device_type 'Bruker Kappa Axis Apex2'
_diffrn_measurement_method 'omega and phi scans'
_diffrn_radiation_type MoK\a
_diffrn_radiation_wavelength 0.71073
_diffrn_reflns_av_R_equivalents 0.0361
_diffrn_reflns_av_unetI/netI 0.0461
_diffrn_reflns_Laue_measured_fraction_full 0.975
_diffrn_reflns_Laue_measured_fraction_max 0.937
_diffrn_reflns_limit_h_max 15
_diffrn_reflns_limit_h_min -15
_diffrn_reflns_limit_k_max 16
_diffrn_reflns_limit_k_min -15
_diffrn_reflns_limit_l_max 21
_diffrn_reflns_limit_l_min -20
_diffrn_reflns_number 74021
_diffrn_reflns_point_group_measured_fraction_full 0.975
_diffrn_reflns_point_group_measured_fraction_max 0.937
_diffrn_reflns_theta_full 25.242
_diffrn_reflns_theta_max 35.007
_diffrn_reflns_theta_min 2.882
_diffrn_source 'sealed tube'
_exptl_absorpt_coefficient_mu 1.786
_exptl_absorpt_correction_T_max 0.7469
_exptl_absorpt_correction_T_min 0.6188
_exptl_absorpt_correction_type multi-scan
_exptl_absorpt_process_details SADABS
_exptl_crystal_colour colourless
_exptl_crystal_density_diffrn 1.476
_exptl_crystal_description prism
_exptl_crystal_F_000 540
_exptl_crystal_size_max 0.397
_exptl_crystal_size_mid 0.120
_exptl_crystal_size_min 0.058
_refine_diff_density_max 0.856
_refine_diff_density_min -0.564
_refine_diff_density_rms 0.077
_refine_ls_extinction_method none
_refine_ls_goodness_of_fit_ref 1.036
_refine_ls_hydrogen_treatment constr
_refine_ls_matrix_type full
_refine_ls_number_parameters 303
_refine_ls_number_reflns 9781
_refine_ls_number_restraints 0
_refine_ls_restrained_S_all 1.036
_refine_ls_R_factor_all 0.0728
_refine_ls_R_factor_gt 0.0395
_refine_ls_shift/su_max 0.000
_refine_ls_shift/su_mean 0.000
_refine_ls_structure_factor_coef Fsqd
_refine_ls_weighting_details 'w=1/[\s^2^(Fo^2^)+(0.0428P)^2^+0.3466P] where P=(Fo^2^+2Fc^2^)/3'
_refine_ls_weighting_scheme calc
_refine_ls_wR_factor_gt 0.0839
_refine_ls_wR_factor_ref 0.0926
_reflns_Friedel_coverage 0.000
_reflns_number_gt 7002
_reflns_number_total 9781
_reflns_threshold_expression 'I > 2\s(I)'
_cod_data_source_file jo402873e_si_001.cif
_cod_data_source_block b14017
_cod_depositor_comments
;Adding full bibliography for
 ./tmp-cod-update-bibliographies-12971/cifs/4029276.cif.
;
_cod_database_code 4029276
_shelx_space_group_comment
;
The symmetry employed for this shelxl refinement is uniquely defined
by the following loop, which should always be used as a source of
symmetry information in preference to the above space-group names.
They are only intended as comments.
;
_shelx_estimated_absorpt_t_min 0.537
_shelx_estimated_absorpt_t_max 0.904
_shelxl_version_number 2013-3

loop_
_space_group_symop_operation_xyz
'x, y, z'
'-x, -y, -z'

loop_
_atom_site_label
_atom_site_type_symbol
_atom_site_fract_x
_atom_site_fract_y
_atom_site_fract_z
_atom_site_U_iso_or_equiv
_atom_site_adp_type
_atom_site_occupancy
_atom_site_site_symmetry_order
_atom_site_calc_flag
_atom_site_refinement_flags_posn
_atom_site_refinement_flags_adp
C1 C 0.19907(15) 0.13120(15) 0.17976(11) 0.0169(3) Uani 1 1 d . .
C2 C 0.34442(15) 0.18544(15) 0.18502(11) 0.0178(3) Uani 1 1 d . .
C3 C 0.46390(16) 0.15325(16) 0.26497(12) 0.0215(3) Uani 1 1 d . .
H3 H 0.5655 0.1929 0.2739 0.026 Uiso 1 1 calc R U
C4 C 0.43760(18) 0.06454(17) 0.33175(12) 0.0238(3) Uani 1 1 d . .
H4 H 0.5204 0.0431 0.3849 0.029 Uiso 1 1 calc R U
C5 C 0.28960(18) 0.00746(17) 0.32039(12) 0.0238(3) Uani 1 1 d . .
H5 H 0.2711 -0.0549 0.3645 0.029 Uiso 1 1 calc R U
C6 C 0.16905(17) 0.04107(15) 0.24511(12) 0.0205(3) Uani 1 1 d . .
H6 H 0.0678 0.0036 0.2380 0.025 Uiso 1 1 calc R U
N1 N 0.07570(13) 0.16883(12) 0.10635(9) 0.0171(2) Uani 1 1 d . .
H1 H -0.0151 0.1328 0.1049 0.021 Uiso 1 1 calc R U
C7 C 0.08466(15) 0.25348(14) 0.03955(11) 0.0158(2) Uani 1 1 d . .
N2 N 0.21766(13) 0.30713(12) 0.03052(9) 0.0167(2) Uani 1 1 d . .
B1 B 0.37376(17) 0.27082(17) 0.09812(13) 0.0177(3) Uani 1 1 d . .
O1 O 0.49822(11) 0.39035(11) 0.15410(8) 0.0202(2) Uani 1 1 d . .
H1A H 0.5216 0.4263 0.1063 0.030 Uiso 1 1 calc R U
O2 O 0.41235(11) 0.19143(11) 0.01249(8) 0.0193(2) Uani 1 1 d . .
C8 C 0.31071(16) 0.08872(16) -0.06558(12) 0.0218(3) Uani 1 1 d . .
O3 O 0.18145(12) 0.04407(12) -0.07264(10) 0.0263(2) Uani 1 1 d . .
C9 C 0.3682(2) 0.0309(2) -0.14734(15) 0.0384(4) Uani 1 1 d . .
H9A H 0.2904 -0.0495 -0.1993 0.058 Uiso 1 1 calc R U
H9B H 0.4609 0.0060 -0.1068 0.058 Uiso 1 1 calc R U
H9C H 0.3910 0.0982 -0.1895 0.058 Uiso 1 1 calc R U
C10 C -0.04851(16) 0.28978(15) -0.02558(11) 0.0182(3) Uani 1 1 d . .
Br1 Br -0.23272(2) 0.23973(2) -0.00632(2) 0.02489(5) Uani 1 1 d . .
C11 C -0.04112(16) 0.36359(15) -0.10190(12) 0.0199(3) Uani 1 1 d . .
H11 H -0.1300 0.3846 -0.1476 0.024 Uiso 1 1 calc R U
N3 N 0.09151(14) 0.40869(13) -0.11474(10) 0.0190(2) Uani 1 1 d . .
C12 C 0.22425(16) 0.38118(15) -0.04983(11) 0.0182(3) Uani 1 1 d . .
O4 O 0.34074(12) 0.41933(12) -0.06480(9) 0.0253(2) Uani 1 1 d . .
C13 C 0.08992(18) 0.45857(16) -0.21482(12) 0.0220(3) Uani 1 1 d . .
H13A H 0.1894 0.5229 -0.1984 0.026 Uiso 1 1 calc R U
H13B H 0.0101 0.5062 -0.2384 0.026 Uiso 1 1 calc R U
C14 C 0.05812(17) 0.33872(17) -0.30790(12) 0.0246(3) Uani 1 1 d . .
O5 O 0.00576(18) 0.22433(14) -0.30536(11) 0.0448(4) Uani 1 1 d . .
O6 O 0.09376(12) 0.38102(12) -0.38935(8) 0.0240(2) Uani 1 1 d . .
C15 C 0.06998(19) 0.2815(2) -0.49080(13) 0.0308(4) Uani 1 1 d . .
C16 C 0.1367(2) 0.3703(2) -0.55451(15) 0.0403(5) Uani 1 1 d . .
H16A H 0.0844 0.4410 -0.5694 0.060 Uiso 1 1 calc R U
H16B H 0.1235 0.3154 -0.6257 0.060 Uiso 1 1 calc R U
H16C H 0.2454 0.4121 -0.5097 0.060 Uiso 1 1 calc R U
C17 C 0.1586(2) 0.1791(2) -0.45763(16) 0.0379(4) Uani 1 1 d . .
H17A H 0.2625 0.2262 -0.4040 0.057 Uiso 1 1 calc R U
H17B H 0.1623 0.1281 -0.5245 0.057 Uiso 1 1 calc R U
H17C H 0.1084 0.1168 -0.4230 0.057 Uiso 1 1 calc R U
C18 C -0.0992(2) 0.2173(3) -0.55573(17) 0.0595(7) Uani 1 1 d . .
H18A H -0.1403 0.1656 -0.5103 0.089 Uiso 1 1 calc R U
H18B H -0.1161 0.1567 -0.6254 0.089 Uiso 1 1 calc R U
H18C H -0.1506 0.2880 -0.5734 0.089 Uiso 1 1 calc R U
O7 O 0.26125(13) 0.49909(14) 0.25688(10) 0.0321(3) Uani 1 1 d . .
O8 O 0.51452(13) 0.54405(14) 0.33015(11) 0.0368(3) Uani 1 1 d . .
H8 H 0.5005 0.5004 0.2671 0.055 Uiso 1 1 calc R U
C19 C 0.38435(19) 0.56109(18) 0.32919(14) 0.0287(3) Uani 1 1 d . .
C20 C 0.4068(3) 0.6650(2) 0.42892(19) 0.0473(5) Uani 1 1 d . .
H20A H 0.3075 0.6712 0.4273 0.071 Uiso 1 1 calc R U
H20B H 0.4652 0.7530 0.4265 0.071 Uiso 1 1 calc R U
H20C H 0.4624 0.6387 0.4980 0.071 Uiso 1 1 calc R U

loop_
_atom_site_aniso_label
_atom_site_aniso_U_11
_atom_site_aniso_U_22
_atom_site_aniso_U_33
_atom_site_aniso_U_23
_atom_site_aniso_U_13
_atom_site_aniso_U_12
C1 0.0161(6) 0.0182(7) 0.0159(6) 0.0057(5) 0.0059(5) 0.0030(5)
C2 0.0169(6) 0.0182(7) 0.0170(6) 0.0045(5) 0.0064(5) 0.0023(5)
C3 0.0179(6) 0.0249(8) 0.0211(6) 0.0062(6) 0.0072(5) 0.0048(5)
C4 0.0239(7) 0.0288(8) 0.0196(6) 0.0103(6) 0.0067(6) 0.0096(6)
C5 0.0286(7) 0.0248(8) 0.0218(7) 0.0121(6) 0.0118(6) 0.0076(6)
C6 0.0219(7) 0.0208(7) 0.0207(6) 0.0082(5) 0.0106(5) 0.0037(5)
N1 0.0131(5) 0.0189(6) 0.0189(5) 0.0074(4) 0.0067(4) 0.0010(4)
C7 0.0145(6) 0.0150(6) 0.0159(6) 0.0019(5) 0.0056(5) 0.0015(5)
N2 0.0153(5) 0.0178(6) 0.0164(5) 0.0068(4) 0.0062(4) 0.0018(4)
B1 0.0148(6) 0.0194(8) 0.0176(7) 0.0057(6) 0.0060(5) 0.0020(5)
O1 0.0166(4) 0.0224(5) 0.0180(5) 0.0053(4) 0.0063(4) -0.0017(4)
O2 0.0151(4) 0.0224(5) 0.0177(4) 0.0029(4) 0.0059(4) 0.0013(4)
C8 0.0187(6) 0.0220(8) 0.0218(7) 0.0038(5) 0.0052(5) 0.0054(5)
O3 0.0201(5) 0.0200(6) 0.0349(6) 0.0027(4) 0.0101(4) 0.0012(4)
C9 0.0276(8) 0.0508(12) 0.0287(8) -0.0093(8) 0.0100(7) 0.0063(8)
C10 0.0162(6) 0.0180(7) 0.0193(6) 0.0050(5) 0.0065(5) 0.0030(5)
Br1 0.01517(7) 0.02715(9) 0.03297(9) 0.01071(6) 0.00961(6) 0.00443(5)
C11 0.0182(6) 0.0208(7) 0.0190(6) 0.0046(5) 0.0051(5) 0.0054(5)
N3 0.0200(5) 0.0207(6) 0.0176(5) 0.0087(4) 0.0075(4) 0.0054(5)
C12 0.0187(6) 0.0173(7) 0.0177(6) 0.0058(5) 0.0067(5) 0.0028(5)
O4 0.0206(5) 0.0302(6) 0.0274(5) 0.0150(5) 0.0114(4) 0.0031(4)
C13 0.0264(7) 0.0226(8) 0.0178(6) 0.0096(5) 0.0081(5) 0.0065(6)
C14 0.0224(7) 0.0289(8) 0.0200(7) 0.0054(6) 0.0086(6) 0.0014(6)
O5 0.0649(9) 0.0263(7) 0.0403(7) -0.0012(5) 0.0337(7) -0.0113(6)
O6 0.0255(5) 0.0293(6) 0.0172(5) 0.0075(4) 0.0083(4) 0.0060(4)
C15 0.0284(8) 0.0407(10) 0.0182(7) 0.0001(6) 0.0081(6) 0.0047(7)
C16 0.0508(11) 0.0559(13) 0.0246(8) 0.0176(8) 0.0205(8) 0.0208(10)
C17 0.0477(11) 0.0320(10) 0.0378(9) 0.0039(8) 0.0235(8) 0.0090(8)
C18 0.0302(10) 0.092(2) 0.0295(10) -0.0172(11) 0.0008(8) -0.0010(11)
O7 0.0257(6) 0.0395(7) 0.0305(6) 0.0094(5) 0.0071(5) 0.0135(5)
O8 0.0224(6) 0.0445(8) 0.0333(6) -0.0103(6) 0.0082(5) 0.0043(5)
C19 0.0276(8) 0.0292(9) 0.0339(8) 0.0096(7) 0.0147(7) 0.0110(7)
C20 0.0449(11) 0.0436(13) 0.0535(12) -0.0071(10) 0.0260(10) 0.0109(9)

loop_
_atom_type_symbol
_atom_type_description
_atom_type_scat_dispersion_real
_atom_type_scat_dispersion_imag
_atom_type_scat_source
C C 0.0033 0.0016 'International Tables Vol C Tables 4.2.6.8 and 6.1.1.4'
H H 0.0000 0.0000 'International Tables Vol C Tables 4.2.6.8 and 6.1.1.4'
B B 0.0013 0.0007 'International Tables Vol C Tables 4.2.6.8 and 6.1.1.4'
Br Br -0.2901 2.4595 'International Tables Vol C Tables 4.2.6.8 and 6.1.1.4'
N N 0.0061 0.0033 'International Tables Vol C Tables 4.2.6.8 and 6.1.1.4'
O O 0.0106 0.0060 'International Tables Vol C Tables 4.2.6.8 and 6.1.1.4'

loop_
_geom_angle_atom_site_label_1
_geom_angle_atom_site_label_2
_geom_angle_atom_site_label_3
_geom_angle
C2 C1 C6 122.66(13)
C2 C1 N1 119.17(12)
C6 C1 N1 118.17(12)
C1 C2 C3 116.93(13)
C1 C2 B1 121.93(12)
C3 C2 B1 120.96(12)
C4 C3 C2 121.57(14)
C4 C3 H3 119.2
C2 C3 H3 119.2
C5 C4 C3 119.70(14)
C5 C4 H4 120.2
C3 C4 H4 120.2
C6 C5 C4 120.28(14)
C6 C5 H5 119.9
C4 C5 H5 119.9
C5 C6 C1 118.72(13)
C5 C6 H6 120.6
C1 C6 H6 120.6
C7 N1 C1 125.78(12)
C7 N1 H1 117.1
C1 N1 H1 117.1
N1 C7 N2 121.44(12)
N1 C7 C10 120.02(12)
N2 C7 C10 118.54(12)
C7 N2 C12 121.78(12)
C7 N2 B1 122.65(11)
C12 N2 B1 114.91(11)
O1 B1 O2 107.08(11)
O1 B1 C2 111.19(12)
O2 B1 C2 112.09(13)
O1 B1 N2 111.51(12)
O2 B1 N2 107.14(11)
C2 B1 N2 107.80(11)
B1 O1 H1A 109.5
C8 O2 B1 121.87(11)
O3 C8 O2 124.25(14)
O3 C8 C9 122.25(15)
O2 C8 C9 113.49(13)
C8 C9 H9A 109.5
C8 C9 H9B 109.5
H9A C9 H9B 109.5
C8 C9 H9C 109.5
H9A C9 H9C 109.5
H9B C9 H9C 109.5
C11 C10 C7 119.06(13)
C11 C10 Br1 118.72(11)
C7 C10 Br1 122.22(10)
C10 C11 N3 121.04(13)
C10 C11 H11 119.5
N3 C11 H11 119.5
C11 N3 C12 121.63(12)
C11 N3 C13 119.93(12)
C12 N3 C13 116.81(12)
O4 C12 N3 120.56(13)
O4 C12 N2 121.96(13)
N3 C12 N2 117.47(12)
N3 C13 C14 108.55(13)
N3 C13 H13A 110.0
C14 C13 H13A 110.0
N3 C13 H13B 110.0
C14 C13 H13B 110.0
H13A C13 H13B 108.4
O5 C14 O6 126.93(15)
O5 C14 C13 122.89(14)
O6 C14 C13 110.17(13)
C14 O6 C15 119.95(13)
O6 C15 C16 102.10(15)
O6 C15 C18 109.02(15)
C16 C15 C18 111.41(17)
O6 C15 C17 110.27(13)
C16 C15 C17 110.40(16)
C18 C15 C17 113.08(19)
C15 C16 H16A 109.5
C15 C16 H16B 109.5
H16A C16 H16B 109.5
C15 C16 H16C 109.5
H16A C16 H16C 109.5
H16B C16 H16C 109.5
C15 C17 H17A 109.5
C15 C17 H17B 109.5
H17A C17 H17B 109.5
C15 C17 H17C 109.5
H17A C17 H17C 109.5
H17B C17 H17C 109.5
C15 C18 H18A 109.5
C15 C18 H18B 109.5
H18A C18 H18B 109.5
C15 C18 H18C 109.5
H18A C18 H18C 109.5
H18B C18 H18C 109.5
C19 O8 H8 109.5
O7 C19 O8 123.79(16)
O7 C19 C20 124.21(17)
O8 C19 C20 111.99(16)
C19 C20 H20A 109.5
C19 C20 H20B 109.5
H20A C20 H20B 109.5
C19 C20 H20C 109.5
H20A C20 H20C 109.5
H20B C20 H20C 109.5

loop_
_geom_bond_atom_site_label_1
_geom_bond_atom_site_label_2
_geom_bond_distance
C1 C2 1.3875(19)
C1 C6 1.3978(19)
C1 N1 1.4136(18)
C2 C3 1.397(2)
C2 B1 1.592(2)
C3 C4 1.392(2)
C3 H3 0.9500
C4 C5 1.390(2)
C4 H4 0.9500
C5 C6 1.384(2)
C5 H5 0.9500
C6 H6 0.9500
N1 C7 1.3252(18)
N1 H1 0.8800
C7 N2 1.3549(17)
C7 C10 1.436(2)
N2 C12 1.3885(18)
N2 B1 1.619(2)
B1 O1 1.4352(19)
B1 O2 1.5098(19)
O1 H1A 0.8400
O2 C8 1.3143(18)
C8 O3 1.2166(18)
C8 C9 1.494(2)
C9 H9A 0.9800
C9 H9B 0.9800
C9 H9C 0.9800
C10 C11 1.344(2)
C10 Br1 1.8813(15)
C11 N3 1.3595(19)
C11 H11 0.9500
N3 C12 1.3857(19)
N3 C13 1.4628(18)
C12 O4 1.2168(18)
C13 C14 1.523(2)
C13 H13A 0.9900
C13 H13B 0.9900
C14 O5 1.199(2)
C14 O6 1.3288(18)
O6 C15 1.490(2)
C15 C16 1.515(3)
C15 C18 1.516(3)
C15 C17 1.519(3)
C16 H16A 0.9800
C16 H16B 0.9800
C16 H16C 0.9800
C17 H17A 0.9800
C17 H17B 0.9800
C17 H17C 0.9800
C18 H18A 0.9800
C18 H18B 0.9800
C18 H18C 0.9800
O7 C19 1.212(2)
O8 C19 1.318(2)
O8 H8 0.8400
C19 C20 1.504(3)
C20 H20A 0.9800
C20 H20B 0.9800
C20 H20C 0.9800

loop_
_geom_hbond_atom_site_label_D
_geom_hbond_atom_site_label_H
_geom_hbond_atom_site_label_A
_geom_hbond_distance_DH
_geom_hbond_distance_HA
_geom_hbond_distance_DA
_geom_hbond_angle_DHA
_geom_hbond_site_symmetry_A
C6 H6 O3 0.95 2.52 3.216(2) 130.4 2
N1 H1 O3 0.88 2.06 2.8329(17) 145.6 2
N1 H1 Br1 0.88 2.66 3.1395(15) 115.4 .
O1 H1A O4 0.84 2.29 2.8165(17) 121.3 .
O1 H1A O4 0.84 2.12 2.8840(15) 150.8 2_665
C11 H11 O7 0.95 2.22 3.112(2) 156.0 2_565
C13 H13B O7 0.99 2.57 3.412(2) 143.5 2_565
C16 H16C O8 0.98 2.57 3.462(3) 151.7 2_665
C17 H17C O5 0.98 2.40 2.934(2) 113.5 .
C18 H18A O5 0.98 2.47 3.050(3) 117.6 .
O8 H8 O1 0.84 1.74 2.5678(17) 167.0 .

loop_
_geom_torsion_atom_site_label_1
_geom_torsion_atom_site_label_2
_geom_torsion_atom_site_label_3
_geom_torsion_atom_site_label_4
_geom_torsion
C6 C1 C2 C3 -4.2(2)
N1 C1 C2 C3 175.22(13)
C6 C1 C2 B1 171.04(14)
N1 C1 C2 B1 -9.5(2)
C1 C2 C3 C4 3.7(2)
B1 C2 C3 C4 -171.62(14)
C2 C3 C4 C5 -0.9(2)
C3 C4 C5 C6 -1.6(2)
C4 C5 C6 C1 1.1(2)
C2 C1 C6 C5 1.9(2)
N1 C1 C6 C5 -177.56(14)
C2 C1 N1 C7 0.0(2)
C6 C1 N1 C7 179.51(14)
C1 N1 C7 N2 4.3(2)
C1 N1 C7 C10 -175.91(13)
N1 C7 N2 C12 171.23(13)
C10 C7 N2 C12 -8.5(2)
N1 C7 N2 B1 1.0(2)
C10 C7 N2 B1 -178.74(13)
C1 C2 B1 O1 135.26(14)
C3 C2 B1 O1 -49.67(19)
C1 C2 B1 O2 -104.92(16)
C3 C2 B1 O2 70.15(17)
C1 C2 B1 N2 12.75(19)
C3 C2 B1 N2 -172.19(13)
C7 N2 B1 O1 -130.98(13)
C12 N2 B1 O1 58.17(16)
C7 N2 B1 O2 112.15(14)
C12 N2 B1 O2 -58.69(15)
C7 N2 B1 C2 -8.66(18)
C12 N2 B1 C2 -179.51(12)
O1 B1 O2 C8 -168.07(12)
C2 B1 O2 C8 69.74(16)
N2 B1 O2 C8 -48.32(17)
B1 O2 C8 O3 -4.1(2)
B1 O2 C8 C9 175.39(14)
N1 C7 C10 C11 -172.68(14)
N2 C7 C10 C11 7.1(2)
N1 C7 C10 Br1 8.25(19)
N2 C7 C10 Br1 -171.99(10)
C7 C10 C11 N3 -2.8(2)
Br1 C10 C11 N3 176.33(11)
C10 C11 N3 C12 -0.3(2)
C10 C11 N3 C13 164.70(14)
C11 N3 C12 O4 177.96(14)
C13 N3 C12 O4 12.5(2)
C11 N3 C12 N2 -0.9(2)
C13 N3 C12 N2 -166.35(13)
C7 N2 C12 O4 -173.37(14)
B1 N2 C12 O4 -2.4(2)
C7 N2 C12 N3 5.5(2)
B1 N2 C12 N3 176.44(12)
C11 N3 C13 C14 -84.94(17)
C12 N3 C13 C14 80.73(16)
N3 C13 C14 O5 17.1(2)
N3 C13 C14 O6 -164.10(12)
O5 C14 O6 C15 -0.3(3)
C13 C14 O6 C15 -179.04(13)
C14 O6 C15 C16 -175.39(14)
C14 O6 C15 C18 66.7(2)
C14 O6 C15 C17 -58.06(19)
